data_7702182
loop_
_publ_author_name
'Cannella, Anthony F.'
'Dey, Suman Kr'
'MacMillan, Samantha N.'
'Lacy, David C.'

_publ_section_title
;
 Structural diversity in pyridine and polypyridine adducts of ring slipped
 manganocene: correlating ligand steric bulk with quantified deviation
 from ideal hapticity.
;
_journal_issue 15
_journal_name_full 'Dalton transactions (Cambridge, England : 2003)'
_journal_page_first 5171
_journal_page_last 5180
_journal_paper_doi 10.1039/C8DT00537K
_journal_volume 47
_journal_year 2018
_chemical_formula_sum 'C20 H20 Mn N2'
_chemical_formula_weight 343.32
_space_group_crystal_system orthorhombic
_space_group_IT_number 41
_space_group_name_Hall 'A 2 -2ab'
_space_group_name_H-M_alt 'A e a 2'
_atom_sites_solution_hydrogens geom
_audit_creation_method SHELXL-2014/7
_audit_update_record
;
2018-02-06 deposited with the CCDC.
2018-03-05 downloaded from the CCDC.
;
_cell_angle_alpha 90
_cell_angle_beta 90
_cell_angle_gamma 90
_cell_formula_units_Z 4
_cell_length_a 7.8832(7)
_cell_length_b 17.6630(19)
_cell_length_c 12.5197(12)
_cell_measurement_reflns_used 1331
_cell_measurement_temperature 223(2)
_cell_measurement_theta_max 24.03
_cell_measurement_theta_min 2.31
_cell_volume 1743.3(3)
_computing_cell_refinement 'Bruker SAINT'
_computing_data_collection 'Bruker APEX2'
_computing_data_reduction 'Bruker SAINT'
_computing_molecular_graphics 'Bruker SHELXTL'
_computing_publication_material 'Bruker SHELXTL'
_computing_structure_refinement 'SHELXL-2014/7 (Sheldrick, 2014)'
_computing_structure_solution 'SHELXS-97 (Sheldrick 2008)'
_diffrn_ambient_temperature 223(2)
_diffrn_measured_fraction_theta_full 1.000
_diffrn_measured_fraction_theta_max 1.000
_diffrn_measurement_device_type 'Bruker APEX-II CCD'
_diffrn_measurement_method '\f and \w scans'
_diffrn_radiation_type MoK\a
_diffrn_radiation_wavelength 0.71073
_diffrn_reflns_av_R_equivalents 0.0319
_diffrn_reflns_av_unetI/netI 0.0464
_diffrn_reflns_Laue_measured_fraction_full 1.000
_diffrn_reflns_Laue_measured_fraction_max 1.000
_diffrn_reflns_limit_h_max 10
_diffrn_reflns_limit_h_min -8
_diffrn_reflns_limit_k_max 17
_diffrn_reflns_limit_k_min -23
_diffrn_reflns_limit_l_max 16
_diffrn_reflns_limit_l_min -15
_diffrn_reflns_number 5214
_diffrn_reflns_point_group_measured_fraction_full 0.986
_diffrn_reflns_point_group_measured_fraction_max 0.960
_diffrn_reflns_theta_full 25.242
_diffrn_reflns_theta_max 28.271
_diffrn_reflns_theta_min 2.306
_exptl_absorpt_coefficient_mu 0.758
_exptl_absorpt_correction_T_max 0.7461
_exptl_absorpt_correction_T_min 0.6610
_exptl_absorpt_correction_type multi-scan
_exptl_absorpt_process_details 'SADABS 2014/5'
_exptl_crystal_colour yellow
_exptl_crystal_density_diffrn 1.308
_exptl_crystal_description Plate
_exptl_crystal_F_000 716
_exptl_crystal_size_max 0.320
_exptl_crystal_size_mid 0.120
_exptl_crystal_size_min 0.090
_refine_diff_density_max 0.288
_refine_diff_density_min -0.167
_refine_diff_density_rms 0.038
_refine_ls_abs_structure_details
; 
 Flack x determined using 621 quotients [(I+)-(I-)]/[(I+)+(I-)] 
 (Parsons, Flack and Wagner, Acta Cryst. B69 (2013) 249-259). 
;
_refine_ls_abs_structure_Flack 0.05(3)
_refine_ls_extinction_method none
_refine_ls_goodness_of_fit_ref 1.029
_refine_ls_hydrogen_treatment constr
_refine_ls_matrix_type full
_refine_ls_number_parameters 105
_refine_ls_number_reflns 2092
_refine_ls_number_restraints 1
_refine_ls_restrained_S_all 1.029
_refine_ls_R_factor_all 0.0511
_refine_ls_R_factor_gt 0.0378
_refine_ls_shift/su_max 0.000
_refine_ls_shift/su_mean 0.000
_refine_ls_structure_factor_coef Fsqd
_refine_ls_weighting_details 'w=1/[\s^2^(Fo^2^)+(0.0416P)^2^] where P=(Fo^2^+2Fc^2^)/3'
_refine_ls_weighting_scheme calc
_refine_ls_wR_factor_gt 0.0869
_refine_ls_wR_factor_ref 0.0925
_reflns_Friedel_coverage 0.833
_reflns_Friedel_fraction_full 0.970
_reflns_Friedel_fraction_max 0.915
_reflns_number_gt 1631
_reflns_number_total 2092
_reflns_threshold_expression 'I > 2\s(I)'
_cod_data_source_file c8dt00537k2.cif
_cod_data_source_block lacy9_b
_cod_original_sg_symbol_Hall 'A 2 -2ac'
_cod_original_sg_symbol_H-M 'A b a 2'
_cod_database_code 7702182
_shelx_shelxl_version_number 2014/7
_shelx_space_group_comment
; 
The symmetry employed for this shelxl refinement is uniquely defined 
by the following loop, which should always be used as a source of 
symmetry information in preference to the above space-group names. 
They are only intended as comments. 
;
_shelx_estimated_absorpt_t_min 0.794
_shelx_estimated_absorpt_t_max 0.935

loop_
_space_group_symop_operation_xyz
'x, y, z'
'-x, -y, z'
'x+1/2, -y+1/2, z'
'-x+1/2, y+1/2, z'
'x, y+1/2, z+1/2'
'-x, -y+1/2, z+1/2'
'x+1/2, -y+1, z+1/2'
'-x+1/2, y+1, z+1/2'

loop_
_atom_site_label
_atom_site_type_symbol
_atom_site_fract_x
_atom_site_fract_y
_atom_site_fract_z
_atom_site_U_iso_or_equiv
_atom_site_adp_type
_atom_site_occupancy
_atom_site_site_symmetry_order
_atom_site_calc_flag
_atom_site_refinement_flags_posn
_atom_site_refinement_flags_adp
_atom_site_refinement_flags_occupancy
Mn Mn 0.5000 0.5000 0.56849(13) 0.0451(2) Uani 1 2 d S T P
N N 0.6064(3) 0.41998(16) 0.4505(2) 0.0445(7) Uani 1 1 d . . .
C1 C 0.7440(6) 0.5347(3) 0.6604(4) 0.0707(12) Uani 1 1 d . . .
H1 H 0.7721 0.4862 0.6860 0.085 Uiso 1 1 calc R U .
C2 C 0.6251(6) 0.5853(3) 0.7056(4) 0.0791(15) Uani 1 1 d . . .
H2 H 0.5589 0.5767 0.7669 0.095 Uiso 1 1 calc R U .
C3 C 0.6242(6) 0.6493(3) 0.6434(5) 0.0853(18) Uani 1 1 d . . .
H3 H 0.5562 0.6923 0.6547 0.102 Uiso 1 1 calc R U .
C4 C 0.7392(6) 0.6401(2) 0.5620(6) 0.0752(11) Uani 1 1 d . . .
H4 H 0.7643 0.6759 0.5088 0.090 Uiso 1 1 calc R U .
C5 C 0.8110(4) 0.5699(2) 0.5716(5) 0.0674(10) Uani 1 1 d . . .
H5 H 0.8925 0.5491 0.5253 0.081 Uiso 1 1 calc R U .
C6 C 0.7497(5) 0.3816(2) 0.4698(3) 0.0521(9) Uani 1 1 d . . .
H6 H 0.8128 0.3936 0.5312 0.062 Uiso 1 1 calc R U .
C7 C 0.8077(5) 0.3258(2) 0.4038(4) 0.0655(11) Uani 1 1 d . . .
H7 H 0.9087 0.3000 0.4202 0.079 Uiso 1 1 calc R U .
C8 C 0.7189(6) 0.3078(2) 0.3143(5) 0.0693(12) Uani 1 1 d . . .
H8 H 0.7573 0.2695 0.2680 0.083 Uiso 1 1 calc R U .
C9 C 0.5716(5) 0.3467(2) 0.2929(3) 0.0573(9) Uani 1 1 d . . .
H9 H 0.5078 0.3358 0.2314 0.069 Uiso 1 1 calc R U .
C10 C 0.5196(4) 0.4018(2) 0.3630(3) 0.0472(8) Uani 1 1 d . . .
H10 H 0.4182 0.4278 0.3485 0.057 Uiso 1 1 calc R U .

loop_
_atom_site_aniso_label
_atom_site_aniso_U_11
_atom_site_aniso_U_22
_atom_site_aniso_U_33
_atom_site_aniso_U_23
_atom_site_aniso_U_13
_atom_site_aniso_U_12
Mn 0.0376(3) 0.0588(4) 0.0390(3) 0.000 0.000 0.0051(3)
N 0.0397(15) 0.0465(17) 0.0473(16) 0.0014(13) -0.0012(12) 0.0001(13)
C1 0.074(3) 0.050(2) 0.088(3) -0.006(2) -0.033(2) 0.001(2)
C2 0.074(3) 0.097(4) 0.067(3) -0.032(3) -0.007(2) -0.010(3)
C3 0.067(3) 0.063(3) 0.127(5) -0.044(3) -0.032(3) 0.014(3)
C4 0.069(2) 0.055(2) 0.102(3) -0.004(3) -0.019(3) -0.007(2)
C5 0.0416(18) 0.069(3) 0.092(3) -0.014(4) -0.006(2) -0.0006(17)
C6 0.0423(17) 0.049(2) 0.065(2) 0.0026(18) -0.0045(16) 0.0022(17)
C7 0.051(2) 0.048(2) 0.097(3) -0.008(2) 0.002(2) 0.0075(19)
C8 0.072(3) 0.053(2) 0.083(3) -0.023(3) 0.012(2) -0.006(2)
C9 0.064(2) 0.052(2) 0.055(2) -0.0052(18) 0.0019(19) -0.016(2)
C10 0.047(2) 0.046(2) 0.0488(19) 0.0034(16) -0.0033(15) 0.0001(14)

loop_
_atom_type_symbol
_atom_type_description
_atom_type_scat_dispersion_real
_atom_type_scat_dispersion_imag
_atom_type_scat_source
C C 0.0033 0.0016 'International Tables Vol C Tables 4.2.6.8 and 6.1.1.4'
H H 0.0000 0.0000 'International Tables Vol C Tables 4.2.6.8 and 6.1.1.4'
N N 0.0061 0.0033 'International Tables Vol C Tables 4.2.6.8 and 6.1.1.4'
Mn Mn 0.3368 0.7283 'International Tables Vol C Tables 4.2.6.8 and 6.1.1.4'

loop_
_geom_angle_atom_site_label_1
_geom_angle_atom_site_label_2
_geom_angle_atom_site_label_3
_geom_angle
_geom_angle_site_symmetry_1
_geom_angle_site_symmetry_3
N Mn N 96.10(16) . 2_665
N Mn C1 100.69(15) . .
N Mn C1 118.48(14) 2_665 .
N Mn C1 118.48(14) . 2_665
N Mn C1 100.69(15) 2_665 2_665
C1 Mn C1 120.6(3) . 2_665
N Mn C2 134.26(12) . .
N Mn C2 102.98(15) 2_665 .
C1 Mn C2 33.94(15) . .
C1 Mn C2 98.39(19) 2_665 .
N Mn C2 102.97(15) . 2_665
N Mn C2 134.26(12) 2_665 2_665
C1 Mn C2 98.39(19) . 2_665
C1 Mn C2 33.94(15) 2_665 2_665
C2 Mn C2 92.7(3) . 2_665
C10 N C6 117.4(3) . .
C10 N Mn 120.6(2) . .
C6 N Mn 121.5(3) . .
C5 C1 C2 106.9(4) . .
C5 C1 Mn 92.1(3) . .
C2 C1 Mn 79.4(3) . .
C5 C1 H1 126.5 . .
C2 C1 H1 126.5 . .
Mn C1 H1 97.1 . .
C3 C2 C1 107.3(5) . .
C3 C2 Mn 96.1(3) . .
C1 C2 Mn 66.7(2) . .
C3 C2 H2 126.3 . .
C1 C2 H2 126.3 . .
Mn C2 H2 104.2 . .
C2 C3 C4 108.6(4) . .
C2 C3 H3 125.7 . .
C4 C3 H3 125.7 . .
C5 C4 C3 108.4(6) . .
C5 C4 H4 125.8 . .
C3 C4 H4 125.8 . .
C4 C5 C1 108.7(5) . .
C4 C5 H5 125.6 . .
C1 C5 H5 125.6 . .
N C6 C7 122.6(4) . .
N C6 H6 118.7 . .
C7 C6 H6 118.7 . .
C8 C7 C6 119.7(4) . .
C8 C7 H7 120.1 . .
C6 C7 H7 120.1 . .
C7 C8 C9 118.5(4) . .
C7 C8 H8 120.7 . .
C9 C8 H8 120.7 . .
C10 C9 C8 118.8(4) . .
C10 C9 H9 120.6 . .
C8 C9 H9 120.6 . .
N C10 C9 122.9(4) . .
N C10 H10 118.5 . .
C9 C10 H10 118.5 . .

loop_
_geom_bond_atom_site_label_1
_geom_bond_atom_site_label_2
_geom_bond_distance
_geom_bond_site_symmetry_2
Mn N 2.210(3) .
Mn N 2.210(3) 2_665
Mn C1 2.324(4) .
Mn C1 2.324(4) 2_665
Mn C2 2.488(4) .
Mn C2 2.488(4) 2_665
N C10 1.331(5) .
N C6 1.339(5) .
C1 C5 1.379(7) .
C1 C2 1.413(7) .
C1 H1 0.9400 .
C2 C3 1.373(8) .
C2 H2 0.9400 .
C3 C4 1.373(8) .
C3 H3 0.9400 .
C4 C5 1.368(5) .
C4 H4 0.9400 .
C5 H5 0.9400 .
C6 C7 1.365(6) .
C6 H6 0.9400 .
C7 C8 1.359(7) .
C7 H7 0.9400 .
C8 C9 1.376(6) .
C8 H8 0.9400 .
C9 C10 1.373(6) .
C9 H9 0.9400 .
C10 H10 0.9400 .
